data_2015553
loop_
_publ_author_name
'Lin-Hai Jing'
'Da-Bin Qin'
'Shao-Jin Gu'
'Huan-Xia Zhang'
'Gang Lei'

_publ_section_title
;
 <i>N</i>,<i>N</i>'-Bis(2-methoxyphenyl)naphthalene-1,4-dicarboxamide
;
_journal_coeditor_code GA3018
_journal_issue 9
_journal_name_full 'Acta Crystallographica Section C'
_journal_page_first o561
_journal_page_last o562
_journal_paper_doi 10.1107/S0108270106026928
_journal_volume 62
_journal_year 2006
_chemical_formula_iupac 'C26 H22 N2 O4'
_chemical_formula_moiety 'C26 H22 N2 O4'
_chemical_formula_sum 'C26 H22 N2 O4'
_chemical_formula_weight 426.46
_chemical_name_systematic
;
N,N'-Bis(2-methoxyphenyl)naphthalene-1,4-dicarboxamide
;
_space_group_IT_number 9
_symmetry_cell_setting monoclinic
_symmetry_space_group_name_Hall 'C -2yc'
_symmetry_space_group_name_H-M 'C 1 c 1'
_atom_sites_solution_hydrogens geom
_atom_sites_solution_primary direct
_atom_sites_solution_secondary difmap
_audit_creation_method SHELXL97
_cell_angle_alpha 90.00
_cell_angle_beta 93.9750(10)
_cell_angle_gamma 90.00
_cell_formula_units_Z 4
_cell_length_a 34.7194(9)
_cell_length_b 6.04620(10)
_cell_length_c 10.0042(3)
_cell_measurement_reflns_used 9668
_cell_measurement_temperature 153(2)
_cell_measurement_theta_max 27.50
_cell_measurement_theta_min 3.00
_cell_volume 2095.03(9)
_computing_cell_refinement RAPID-AUTO
_computing_data_collection 'RAPID-AUTO (Rigaku, 2004)'
_computing_data_reduction RAPID-AUTO
_computing_molecular_graphics 'XP in SHELXTL (Bruker, 1997)'
_computing_publication_material SHELXTL97
_computing_structure_refinement 'SHELXL97 (Sheldrick, 1997)'
_computing_structure_solution 'SHELXS97 (Sheldrick, 1997)'
_diffrn_ambient_temperature 153(2)
_diffrn_measured_fraction_theta_full 0.999
_diffrn_measured_fraction_theta_max 0.999
_diffrn_measurement_device_type 'Rigaku R-AXIS RAPID'
_diffrn_measurement_method \w
_diffrn_radiation_monochromator graphite
_diffrn_radiation_source 'fine-focus sealed tube'
_diffrn_radiation_type MoK\a
_diffrn_radiation_wavelength 0.71073
_diffrn_reflns_av_R_equivalents 0.0137
_diffrn_reflns_av_sigmaI/netI 0.0109
_diffrn_reflns_limit_h_max 42
_diffrn_reflns_limit_h_min -42
_diffrn_reflns_limit_k_max 7
_diffrn_reflns_limit_k_min -7
_diffrn_reflns_limit_l_max 12
_diffrn_reflns_limit_l_min -12
_diffrn_reflns_number 8696
_diffrn_reflns_theta_full 25.99
_diffrn_reflns_theta_max 25.99
_diffrn_reflns_theta_min 3.42
_diffrn_standards_decay_% 0
_diffrn_standards_interval_count 0
_diffrn_standards_interval_time 0
_diffrn_standards_number 0
_exptl_absorpt_coefficient_mu 0.092
_exptl_absorpt_correction_type none
_exptl_crystal_colour colourless
_exptl_crystal_density_diffrn 1.352
_exptl_crystal_density_method 'not measured'
_exptl_crystal_description column
_exptl_crystal_F_000 896
_exptl_crystal_size_max 0.35
_exptl_crystal_size_mid 0.21
_exptl_crystal_size_min 0.14
_refine_diff_density_max 0.273
_refine_diff_density_min -0.213
_refine_ls_extinction_coef 0.0042(8)
_refine_ls_extinction_method 'SHELXL97 (Sheldrick, 1997)'
_refine_ls_goodness_of_fit_ref 1.059
_refine_ls_hydrogen_treatment constr
_refine_ls_matrix_type full
_refine_ls_number_parameters 292
_refine_ls_number_reflns 2074
_refine_ls_number_restraints 2
_refine_ls_restrained_S_all 1.059
_refine_ls_R_factor_all 0.0294
_refine_ls_R_factor_gt 0.0291
_refine_ls_shift/su_max 0.000
_refine_ls_shift/su_mean 0.000
_refine_ls_structure_factor_coef Fsqd
_refine_ls_weighting_details 'calc w = 1/[\s^2^(Fo^2^)+(0.0592P)^2^+0.5976P] where P=(Fo^2^+2Fc^2^)/3'
_refine_ls_weighting_scheme calc
_refine_ls_wR_factor_gt 0.0796
_refine_ls_wR_factor_ref 0.0799
_reflns_number_gt 2049
_reflns_number_total 2074
_reflns_threshold_expression I>2\s(I)
_cod_data_source_file ga3018.cif
_cod_data_source_block I
_cod_depositor_comments
;
The following automatic conversions were performed:
'_symmetry_cell_setting' value 'Monoclinic' changed to 'monoclinic'
according to '/home/saulius/struct/CIF-dictionaries/cif_core.dic'
dictionary named 'cif_core.dic' version 2.4.1 from 2010-06-29.

Automatic conversion script
Id: cif_fix_enum 1527 2010-12-29 10:47:43Z saulius 

The following automatic conversions were performed:

'_symmetry_cell_setting' value 'Monoclinic' changed to 'monoclinic'
according to /home/saulius/struct/CIF-dictionaries/cif_core.dic
dictionary named 'cif_core.dic' version 2.4.1 from 2010-06-29.

Automatic conversion script
Id: cif_fix_values 1715 2011-07-08 13:25:40Z adriana 
;
_cod_original_sg_symbol_H-M 'C c'
_cod_database_code 2015553
_cod_database_fobs_code 2015553

loop_
_symmetry_equiv_pos_as_xyz
'x, y, z'
'x, -y, z+1/2'
'x+1/2, y+1/2, z'
'x+1/2, -y+1/2, z+1/2'

loop_
_atom_site_type_symbol
_atom_site_label
_atom_site_fract_x
_atom_site_fract_y
_atom_site_fract_z
_atom_site_U_iso_or_equiv
_atom_site_adp_type
_atom_site_calc_flag
_atom_site_refinement_flags
_atom_site_occupancy
O O1 0.26715(4) 0.5097(3) 0.23758(13) 0.0243(3) Uani d . 1
O O2 0.22530(4) 0.1268(2) 0.57759(14) 0.0255(3) Uani d . 1
O O3 0.44834(4) 0.5514(3) 0.66101(14) 0.0267(3) Uani d . 1
O O4 0.49031(5) 0.1080(3) 0.33995(15) 0.0296(4) Uani d . 1
N N1 0.25272(5) 0.4794(3) 0.45421(15) 0.0177(3) Uani d . 1
H H1N 0.2615 0.4942 0.5384 0.021 Uiso calc R 1
N N2 0.46429(5) 0.4694(3) 0.45087(16) 0.0182(3) Uani d . 1
H H2N 0.4560 0.4692 0.3658 0.022 Uiso calc R 1
C C1 0.31914(5) 0.5484(3) 0.40293(18) 0.0167(4) Uani d . 1
C C2 0.34382(5) 0.3959(3) 0.35411(17) 0.0190(4) Uani d . 1
H H2 0.3342 0.2883 0.2911 0.023 Uiso calc R 1
C C3 0.38327(5) 0.3976(3) 0.39666(17) 0.0194(4) Uani d . 1
H H3 0.4000 0.2891 0.3636 0.023 Uiso calc R 1
C C4 0.39798(5) 0.5550(3) 0.48565(18) 0.0166(4) Uani d . 1
C C5 0.38814(5) 0.9061(3) 0.61120(17) 0.0190(4) Uani d . 1
H H5 0.4149 0.9134 0.6377 0.023 Uiso calc R 1
C C6 0.36402(6) 1.0679(3) 0.65184(18) 0.0212(4) Uani d . 1
H H6 0.3741 1.1852 0.7069 0.025 Uiso calc R 1
C C7 0.32411(6) 1.0615(3) 0.61225(19) 0.0213(4) Uani d . 1
H H7 0.3075 1.1735 0.6416 0.026 Uiso calc R 1
C C8 0.30945(5) 0.8947(3) 0.53204(18) 0.0197(4) Uani d . 1
H H8 0.2827 0.8941 0.5045 0.024 Uiso calc R 1
C C9 0.33338(5) 0.7222(3) 0.48894(17) 0.0158(3) Uani d . 1
C C10 0.37386(5) 0.7271(3) 0.53005(17) 0.0164(4) Uani d . 1
C C11 0.27725(5) 0.5161(3) 0.35739(18) 0.0155(4) Uani d . 1
C C12 0.21345(5) 0.4178(3) 0.42651(18) 0.0172(4) Uani d . 1
C C13 0.19931(5) 0.2342(3) 0.49328(19) 0.0199(4) Uani d . 1
C C14 0.16084(6) 0.1713(4) 0.4682(2) 0.0274(4) Uani d . 1
H H14 0.1509 0.0485 0.5141 0.033 Uiso calc R 1
C C15 0.13710(6) 0.2880(4) 0.3764(2) 0.0315(5) Uani d . 1
H H15 0.1110 0.2438 0.3592 0.038 Uiso calc R 1
C C16 0.15099(6) 0.4683(4) 0.3094(2) 0.0312(5) Uani d . 1
H H16 0.1346 0.5469 0.2460 0.037 Uiso calc R 1
C C17 0.18924(6) 0.5337(4) 0.3355(2) 0.0231(4) Uani d . 1
H H17 0.1988 0.6585 0.2905 0.028 Uiso calc R 1
C C18 0.21267(7) -0.0657(4) 0.6459(2) 0.0330(5) Uani d . 1
H H18A 0.1922 -0.0244 0.7038 0.040 Uiso calc R 1
H H18B 0.2345 -0.1289 0.7006 0.040 Uiso calc R 1
H H18C 0.2027 -0.1753 0.5801 0.040 Uiso calc R 1
C C19 0.43904(6) 0.5291(3) 0.54159(19) 0.0174(4) Uani d . 1
C C20 0.50327(5) 0.4069(3) 0.48311(18) 0.0192(4) Uani d . 1
C C21 0.51692(6) 0.2188(3) 0.42038(19) 0.0219(4) Uani d . 1
C C22 0.55549(6) 0.1559(4) 0.4444(2) 0.0305(5) Uani d . 1
H H22 0.5652 0.0307 0.4002 0.037 Uiso calc R 1
C C23 0.57946(6) 0.2768(4) 0.5329(3) 0.0347(5) Uani d . 1
H H23 0.6056 0.2333 0.5498 0.042 Uiso calc R 1
C C24 0.56585(6) 0.4602(4) 0.5971(2) 0.0332(5) Uani d . 1
H H24 0.5826 0.5413 0.6583 0.040 Uiso calc R 1
C C25 0.52750(6) 0.5263(4) 0.5718(2) 0.0251(4) Uani d . 1
H H25 0.5181 0.6528 0.6154 0.030 Uiso calc R 1
C C26 0.50263(8) -0.0825(4) 0.2699(2) 0.0354(5) Uani d . 1
H H26A 0.5224 -0.0393 0.2095 0.042 Uiso calc R 1
H H26B 0.4805 -0.1473 0.2177 0.042 Uiso calc R 1
H H26C 0.5135 -0.1916 0.3345 0.042 Uiso calc R 1

loop_
_atom_site_aniso_label
_atom_site_aniso_U_11
_atom_site_aniso_U_22
_atom_site_aniso_U_33
_atom_site_aniso_U_12
_atom_site_aniso_U_13
_atom_site_aniso_U_23
O1 0.0210(7) 0.0394(8) 0.0125(7) -0.0031(6) 0.0010(5) 0.0006(6)
O2 0.0259(7) 0.0235(7) 0.0275(7) -0.0002(6) 0.0055(6) 0.0094(6)
O3 0.0212(7) 0.0430(8) 0.0155(7) 0.0058(6) -0.0010(5) -0.0039(6)
O4 0.0320(8) 0.0277(8) 0.0287(8) 0.0052(6) -0.0007(6) -0.0096(7)
N1 0.0158(7) 0.0249(8) 0.0122(7) -0.0021(6) -0.0007(6) 0.0015(6)
N2 0.0154(8) 0.0261(8) 0.0129(8) 0.0030(6) 0.0003(6) -0.0009(6)
C1 0.0173(10) 0.0197(9) 0.0131(8) -0.0012(7) 0.0002(7) 0.0033(7)
C2 0.0206(8) 0.0214(9) 0.0151(8) -0.0026(7) 0.0015(6) -0.0027(7)
C3 0.0209(9) 0.0214(9) 0.0160(8) 0.0020(7) 0.0035(7) -0.0008(7)
C4 0.0147(9) 0.0210(9) 0.0141(8) 0.0005(7) 0.0023(7) 0.0012(7)
C5 0.0188(8) 0.0216(9) 0.0167(9) -0.0035(7) 0.0013(7) 0.0010(7)
C6 0.0278(9) 0.0178(8) 0.0182(9) -0.0033(7) 0.0024(7) -0.0019(7)
C7 0.0255(9) 0.0178(8) 0.0209(9) 0.0045(7) 0.0040(7) 0.0013(7)
C8 0.0206(8) 0.0211(9) 0.0175(8) 0.0015(7) 0.0026(7) 0.0033(7)
C9 0.0180(8) 0.0174(8) 0.0120(8) -0.0005(7) 0.0018(6) 0.0027(6)
C10 0.0179(8) 0.0195(8) 0.0121(8) 0.0000(7) 0.0023(6) 0.0026(6)
C11 0.0161(9) 0.0160(8) 0.0142(9) -0.0018(7) -0.0003(7) 0.0002(6)
C12 0.0132(8) 0.0220(9) 0.0166(9) 0.0001(7) 0.0028(7) -0.0034(7)
C13 0.0185(9) 0.0207(9) 0.0212(10) 0.0013(7) 0.0065(7) -0.0040(7)
C14 0.0224(10) 0.0267(10) 0.0342(11) -0.0058(8) 0.0104(8) -0.0055(9)
C15 0.0147(9) 0.0388(13) 0.0410(13) -0.0023(8) 0.0017(8) -0.0117(10)
C16 0.0203(11) 0.0414(13) 0.0311(12) 0.0070(9) -0.0043(9) -0.0026(10)
C17 0.0210(10) 0.0264(10) 0.0216(10) 0.0028(8) 0.0006(8) 0.0004(8)
C18 0.0434(13) 0.0205(10) 0.0371(13) 0.0014(9) 0.0169(11) 0.0073(9)
C19 0.0181(9) 0.0180(9) 0.0162(9) 0.0002(7) 0.0012(7) 0.0000(7)
C20 0.0162(9) 0.0247(10) 0.0170(9) 0.0008(7) 0.0029(7) 0.0036(8)
C21 0.0213(9) 0.0253(10) 0.0194(9) 0.0028(8) 0.0036(7) 0.0031(7)
C22 0.0246(11) 0.0309(11) 0.0371(12) 0.0090(9) 0.0104(9) 0.0064(10)
C23 0.0158(9) 0.0426(13) 0.0456(14) 0.0047(9) 0.0025(9) 0.0110(11)
C24 0.0193(11) 0.0396(13) 0.0398(14) -0.0066(9) -0.0054(9) 0.0050(10)
C25 0.0215(10) 0.0283(11) 0.0253(10) -0.0007(8) -0.0005(8) -0.0010(8)
C26 0.0511(15) 0.0255(11) 0.0303(12) 0.0061(10) 0.0082(11) -0.0057(9)

loop_
_atom_type_symbol
_atom_type_description
_atom_type_scat_dispersion_real
_atom_type_scat_dispersion_imag
_atom_type_scat_source
C C 0.0033 0.0000 'International Tables Vol C Tables 4.2.6.8 and 6.1.1.4'
H H 0.0000 0.0000 'International Tables Vol C Tables 4.2.6.8 and 6.1.1.4'
N N 0.0061 0.0000 'International Tables Vol C Tables 4.2.6.8 and 6.1.1.4'
O O 0.0106 0.0000 'International Tables Vol C Tables 4.2.6.8 and 6.1.1.4'

loop_
_geom_angle_atom_site_label_1
_geom_angle_atom_site_label_2
_geom_angle_atom_site_label_3
_geom_angle
_geom_angle_publ_flag
C13 O2 C18 118.21(17) ?
C21 O4 C26 118.27(18) ?
C11 N1 C12 123.14(15) y
C11 N1 H1N 118.4 n
C12 N1 H1N 118.4 n
C19 N2 C20 124.74(16) y
C19 N2 H2N 117.6 n
C20 N2 H2N 117.6 n
C2 C1 C9 120.78(17) ?
C2 C1 C11 114.77(17) ?
C9 C1 C11 124.45(16) ?
C1 C2 C3 120.44(17) ?
C1 C2 H2 119.8 ?
C3 C2 H2 119.8 ?
C4 C3 C2 120.74(17) ?
C4 C3 H3 119.6 ?
C2 C3 H3 119.6 ?
C3 C4 C10 120.41(17) ?
C3 C4 C19 117.95(16) ?
C10 C4 C19 121.48(16) ?
C6 C5 C10 121.21(16) ?
C6 C5 H5 119.4 ?
C10 C5 H5 119.4 ?
C5 C6 C7 120.31(17) ?
C5 C6 H6 119.8 ?
C7 C6 H6 119.8 ?
C8 C7 C6 120.20(17) ?
C8 C7 H7 119.9 ?
C6 C7 H7 119.9 ?
C7 C8 C9 121.28(17) ?
C7 C8 H8 119.4 ?
C9 C8 H8 119.4 ?
C8 C9 C1 122.65(17) ?
C8 C9 C10 118.66(16) ?
C1 C9 C10 118.66(15) ?
C5 C10 C4 123.00(16) ?
C5 C10 C9 118.33(15) ?
C4 C10 C9 118.66(15) ?
O1 C11 N1 122.94(17) ?
O1 C11 C1 120.30(16) ?
N1 C11 C1 116.59(15) ?
C17 C12 C13 119.82(18) ?
C17 C12 N1 121.70(18) ?
C13 C12 N1 118.48(17) ?
O2 C13 C14 124.66(19) ?
O2 C13 C12 115.83(17) ?
C14 C13 C12 119.50(18) ?
C15 C14 C13 120.0(2) ?
C15 C14 H14 120.0 ?
C13 C14 H14 120.0 ?
C14 C15 C16 120.77(19) ?
C14 C15 H15 119.6 ?
C16 C15 H15 119.6 ?
C15 C16 C17 119.5(2) ?
C15 C16 H16 120.3 ?
C17 C16 H16 120.3 ?
C12 C17 C16 120.4(2) ?
C12 C17 H17 119.8 ?
C16 C17 H17 119.8 ?
O2 C18 H18A 109.5 ?
O2 C18 H18B 109.5 ?
H18A C18 H18B 109.5 ?
O2 C18 H18C 109.5 ?
H18A C18 H18C 109.5 ?
H18B C18 H18C 109.5 ?
O3 C19 N2 123.01(18) ?
O3 C19 C4 122.11(17) ?
N2 C19 C4 114.82(16) ?
C25 C20 C21 120.19(18) ?
C25 C20 N2 122.31(18) ?
C21 C20 N2 117.49(17) ?
O4 C21 C22 124.9(2) ?
O4 C21 C20 115.44(17) ?
C22 C21 C20 119.7(2) ?
C23 C22 C21 119.6(2) ?
C23 C22 H22 120.2 ?
C21 C22 H22 120.2 ?
C24 C23 C22 120.8(2) ?
C24 C23 H23 119.6 ?
C22 C23 H23 119.6 ?
C23 C24 C25 119.9(2) ?
C23 C24 H24 120.1 ?
C25 C24 H24 120.1 ?
C20 C25 C24 119.8(2) ?
C20 C25 H25 120.1 ?
C24 C25 H25 120.1 ?
O4 C26 H26A 109.5 ?
O4 C26 H26B 109.5 ?
H26A C26 H26B 109.5 ?
O4 C26 H26C 109.5 ?
H26A C26 H26C 109.5 ?
H26B C26 H26C 109.5 ?

loop_
_geom_bond_atom_site_label_1
_geom_bond_atom_site_label_2
_geom_bond_distance
_geom_bond_publ_flag
O1 C11 1.226(2) ?
O2 C13 1.357(2) ?
O2 C18 1.434(2) ?
O3 C19 1.223(2) ?
O4 C21 1.359(3) ?
O4 C26 1.429(3) ?
N1 C11 1.352(3) y
N1 C12 1.422(2) y
N1 H1N 0.8800 ?
N2 C19 1.354(2) y
N2 C20 1.420(2) y
N2 H2N 0.8800 ?
C1 C2 1.372(3) ?
C1 C9 1.425(3) ?
C1 C11 1.506(2) y
C2 C3 1.406(2) ?
C2 H2 0.9500 ?
C3 C4 1.377(3) ?
C3 H3 0.9500 ?
C4 C10 1.426(3) ?
C4 C19 1.503(2) y
C5 C6 1.368(3) ?
C5 C10 1.421(3) ?
C5 H5 0.9500 ?
C6 C7 1.415(3) ?
C6 H6 0.9500 ?
C7 C8 1.365(3) ?
C7 H7 0.9500 ?
C8 C9 1.419(3) ?
C8 H8 0.9500 ?
C9 C10 1.437(2) ?
C12 C17 1.386(3) ?
C12 C13 1.402(3) ?
C13 C14 1.395(3) ?
C14 C15 1.384(3) ?
C14 H14 0.9500 ?
C15 C16 1.384(4) ?
C15 H15 0.9500 ?
C16 C17 1.393(3) ?
C16 H16 0.9500 ?
C17 H17 0.9500 ?
C18 H18A 0.9800 ?
C18 H18B 0.9800 ?
C18 H18C 0.9800 ?
C20 C25 1.383(3) ?
C20 C21 1.398(3) ?
C21 C22 1.397(3) ?
C22 C23 1.381(4) ?
C22 H22 0.9500 ?
C23 C24 1.381(4) ?
C23 H23 0.9500 ?
C24 C25 1.397(3) ?
C24 H24 0.9500 ?
C25 H25 0.9500 ?
C26 H26A 0.9800 ?
C26 H26B 0.9800 ?
C26 H26C 0.9800 ?

loop_
_geom_hbond_atom_site_label_D
_geom_hbond_atom_site_label_H
_geom_hbond_atom_site_label_A
_geom_hbond_site_symmetry_A
_geom_hbond_distance_DH
_geom_hbond_distance_HA
_geom_hbond_distance_DA
_geom_hbond_angle_DHA
N1 H1N O1 2_565 0.88 1.99 2.845(2) 164.0
N2 H2N O3 2_564 0.88 2.05 2.917(2) 168.0
C2 H2 Cg2 2_564 0.95 2.55 3.353(2) 142.0

loop_
_geom_torsion_atom_site_label_1
_geom_torsion_atom_site_label_2
_geom_torsion_atom_site_label_3
_geom_torsion_atom_site_label_4
_geom_torsion
_geom_torsion_publ_flag
C9 C1 C2 C3 5.1(3) ?
C11 C1 C2 C3 -175.33(16) ?
C1 C2 C3 C4 -1.4(3) ?
C2 C3 C4 C10 -3.8(3) ?
C2 C3 C4 C19 171.71(16) ?
C10 C5 C6 C7 -0.7(3) ?
C5 C6 C7 C8 -0.7(3) ?
C6 C7 C8 C9 1.4(3) ?
C7 C8 C9 C1 -178.62(17) ?
C7 C8 C9 C10 -0.8(2) ?
C2 C1 C9 C8 174.22(17) ?
C11 C1 C9 C8 -5.3(3) ?
C2 C1 C9 C10 -3.6(3) ?
C11 C1 C9 C10 176.88(15) ?
C6 C5 C10 C4 -179.93(17) ?
C6 C5 C10 C9 1.3(2) ?
C3 C4 C10 C5 -173.65(17) ?
C19 C4 C10 C5 11.0(3) ?
C3 C4 C10 C9 5.1(2) ?
C19 C4 C10 C9 -170.22(15) ?
C8 C9 C10 C5 -0.6(2) ?
C1 C9 C10 C5 177.37(16) ?
C8 C9 C10 C4 -179.39(17) ?
C1 C9 C10 C4 -1.4(2) ?
C12 N1 C11 O1 3.6(3) ?
C12 N1 C11 C1 -171.64(16) y
C2 C1 C11 O1 -56.1(2) ?
C9 C1 C11 O1 123.4(2) ?
C2 C1 C11 N1 119.28(18) y
C9 C1 C11 N1 -61.2(2) ?
C11 N1 C12 C17 -50.0(3) ?
C11 N1 C12 C13 129.65(19) ?
C18 O2 C13 C14 0.2(3) ?
C18 O2 C13 C12 -178.43(18) ?
C17 C12 C13 O2 178.11(17) ?
N1 C12 C13 O2 -1.6(3) ?
C17 C12 C13 C14 -0.6(3) ?
N1 C12 C13 C14 179.71(17) ?
O2 C13 C14 C15 -177.62(19) ?
C12 C13 C14 C15 1.0(3) ?
C13 C14 C15 C16 -0.5(3) ?
C14 C15 C16 C17 -0.4(3) ?
C13 C12 C17 C16 -0.3(3) ?
N1 C12 C17 C16 179.37(19) ?
C15 C16 C17 C12 0.8(3) ?
C20 N2 C19 O3 5.8(3) ?
C20 N2 C19 C4 -171.22(17) y
C3 C4 C19 O3 -134.0(2) ?
C10 C4 C19 O3 41.5(3) ?
C3 C4 C19 N2 43.0(2) y
C10 C4 C19 N2 -141.52(17) ?
C19 N2 C20 C25 -46.2(3) ?
C19 N2 C20 C21 134.5(2) ?
C26 O4 C21 C22 -2.6(3) ?
C26 O4 C21 C20 178.31(19) ?
C25 C20 C21 O4 177.09(18) ?
N2 C20 C21 O4 -3.6(3) ?
C25 C20 C21 C22 -2.0(3) ?
N2 C20 C21 C22 177.32(18) ?
O4 C21 C22 C23 -177.2(2) ?
C20 C21 C22 C23 1.8(3) ?
C21 C22 C23 C24 -0.5(4) ?
C22 C23 C24 C25 -0.6(4) ?
C21 C20 C25 C24 1.0(3) ?
N2 C20 C25 C24 -178.37(19) ?
C23 C24 C25 C20 0.3(3) ?

loop_
_cod_related_entry_id
_cod_related_entry_database
_cod_related_entry_code
1 ChemSpider 21133438
